data_2300482
loop_
_publ_author_name
'Tan, Seng Lim'
'Ng, Seik Weng'

_publ_section_title
;
 Does the size of a crystal matter in an X-ray crystal structure analysis
 of a small molecule?
;
_journal_coeditor_code kk5175
_journal_issue 4
_journal_name_full 'Journal of Applied Crystallography'
_journal_page_first 1443
_journal_page_last 1444
_journal_paper_doi 10.1107/S1600576714011297
_journal_volume 47
_journal_year 2014
_chemical_formula_moiety 'Pb (N O3)2 (C3 H9 N3 S)'
_chemical_formula_sum 'C3 H9 N5 O6 Pb S'
_chemical_formula_weight 450.40
_chemical_name_systematic
; 
 (3-Amino-1,3-dimethylurea)dinitratolead(II)
;
_space_group_IT_number 14
_symmetry_cell_setting monoclinic
_symmetry_space_group_name_Hall '-P 2yn'
_symmetry_space_group_name_H-M 'P 1 21/n 1'
_atom_sites_solution_hydrogens geom
_atom_sites_solution_primary direct
_atom_sites_solution_secondary difmap
_audit_creation_method SHELXL-97
_cell_angle_alpha 90.00
_cell_angle_beta 100.075(4)
_cell_angle_gamma 90.00
_cell_formula_units_Z 4
_cell_length_a 5.3522(2)
_cell_length_b 13.8826(6)
_cell_length_c 14.2217(6)
_cell_measurement_reflns_used 4481
_cell_measurement_temperature 100(2)
_cell_measurement_theta_max 27.5480
_cell_measurement_theta_min 4.1510
_cell_volume 1040.41(8)
_computing_cell_refinement 'CrysAlis PRO (Agilent, 2014)'
_computing_data_collection 'CrysAlis PRO (Agilent, 2014)'
_computing_data_reduction 'CrysAlis PRO (Agilent, 2014)'
_computing_molecular_graphics 'X-Seed (Barbour, 2001)'
_computing_publication_material 'publCIF (Westrip, 2010)'
_computing_structure_refinement 'SHELXL-97 (Sheldrick, 2008)'
_computing_structure_solution 'SHELXS-97 (Sheldrick, 2008)'
_diffrn_ambient_temperature 100(2)
_diffrn_detector_area_resol_mean 10.4041
_diffrn_measured_fraction_theta_full 0.998
_diffrn_measured_fraction_theta_max 0.998
_diffrn_measurement_device_type 'Agilent Technologies SuperNova Dual diffractometer with Atlas detector'
_diffrn_measurement_method '\w scan'
_diffrn_radiation_monochromator Mirror
_diffrn_radiation_source 'SuperNova (Mo) X-ray Source'
_diffrn_radiation_type MoK\a
_diffrn_radiation_wavelength 0.71073
_diffrn_reflns_av_R_equivalents 0.0416
_diffrn_reflns_av_sigmaI/netI 0.0399
_diffrn_reflns_limit_h_max 6
_diffrn_reflns_limit_h_min -6
_diffrn_reflns_limit_k_max 17
_diffrn_reflns_limit_k_min -18
_diffrn_reflns_limit_l_max 18
_diffrn_reflns_limit_l_min -17
_diffrn_reflns_number 9106
_diffrn_reflns_theta_full 27.58
_diffrn_reflns_theta_max 27.58
_diffrn_reflns_theta_min 3.26
_diffrn_standards_decay_% 0
_diffrn_standards_interval_count 0
_diffrn_standards_interval_time 0
_diffrn_standards_number 0
_exptl_absorpt_coefficient_mu 16.442
_exptl_absorpt_correction_T_max 0.423
_exptl_absorpt_correction_T_min 0.112
_exptl_absorpt_correction_type gaussian
_exptl_absorpt_process_details 'CrysAlis PRO (Agilent, 2014)'
_exptl_crystal_colour colorless
_exptl_crystal_density_diffrn 2.875
_exptl_crystal_density_method 'not measured'
_exptl_crystal_description prism
_exptl_crystal_F_000 832
_exptl_crystal_size_max 0.32
_exptl_crystal_size_mid 0.08
_exptl_crystal_size_min 0.06
_refine_diff_density_max 1.138
_refine_diff_density_min -0.934
_refine_diff_density_rms 0.182
_refine_ls_extinction_method none
_refine_ls_goodness_of_fit_ref 0.990
_refine_ls_hydrogen_treatment constr
_refine_ls_matrix_type full
_refine_ls_number_parameters 147
_refine_ls_number_reflns 2396
_refine_ls_number_restraints 0
_refine_ls_restrained_S_all 0.990
_refine_ls_R_factor_all 0.0274
_refine_ls_R_factor_gt 0.0220
_refine_ls_shift/su_max 0.001
_refine_ls_shift/su_mean 0.001
_refine_ls_structure_factor_coef Fsqd
_refine_ls_weighting_details 'calc w=1/[\s^2^(Fo^2^)+(0.0171P)^2^] where P=(Fo^2^+2Fc^2^)/3'
_refine_ls_weighting_scheme calc
_refine_ls_wR_factor_gt 0.0444
_refine_ls_wR_factor_ref 0.0469
_reflns_number_gt 2092
_reflns_number_total 2396
_reflns_threshold_expression I>2\s(I)
_cod_data_source_file kk5175sup1.cif
_cod_data_source_block Pb4
_cod_depositor_comments
;
The following automatic conversions were performed:

'_exptl_absorpt_correction_type' value 'Gaussian' changed to
'gaussian' according to
/usr/data/users/saulius/crontab/automatic-downloads/rss-feeds/IUCr/lib/dictionaries/cif_core.dic
dictionary named 'cif_core.dic' version 2.4.2 from 2011-04-26.

Automatic conversion script
Id: cif_fix_values 2281 2013-09-26 08:29:07Z andrius 

 Adding full bibliography for 2300463--2300482.cif.
;
_cod_original_cell_volume 1040.41(7)
_cod_original_sg_symbol_H-M 'P 21/n'
_cod_database_code 2300482
_cod_database_fobs_code 2300482

loop_
_symmetry_equiv_pos_as_xyz
'x, y, z'
'-x+1/2, y+1/2, -z+1/2'
'-x, -y, -z'
'x-1/2, -y-1/2, z-1/2'

loop_
_atom_site_label
_atom_site_type_symbol
_atom_site_fract_x
_atom_site_fract_y
_atom_site_fract_z
_atom_site_U_iso_or_equiv
_atom_site_adp_type
_atom_site_occupancy
_atom_site_symmetry_multiplicity
_atom_site_calc_flag
_atom_site_refinement_flags
Pb1 Pb 0.20584(3) 0.833604(12) 0.541148(10) 0.00870(6) Uani 1 1 d .
S1 S 0.29889(18) 0.65930(8) 0.46594(7) 0.0115(2) Uani 1 1 d .
O1 O 0.4545(5) 0.9104(2) 0.4221(2) 0.0161(7) Uani 1 1 d .
O2 O 0.1056(5) 0.9909(2) 0.4125(2) 0.0142(7) Uani 1 1 d .
O3 O 0.3936(6) 1.0387(2) 0.3327(2) 0.0166(7) Uani 1 1 d .
O4 O -0.2663(5) 0.7815(2) 0.5692(2) 0.0118(7) Uani 1 1 d .
O5 O -0.0108(5) 0.7554(2) 0.7023(2) 0.0165(7) Uani 1 1 d .
O6 O -0.4194(5) 0.7415(2) 0.6956(2) 0.0161(7) Uani 1 1 d .
N1 N -0.0898(6) 0.8013(3) 0.3850(2) 0.0089(7) Uani 1 1 d .
H11 H -0.2289 0.8354 0.3839 0.011 Uiso 1 1 calc R
H12 H -0.0166 0.8218 0.3379 0.011 Uiso 1 1 calc R
N2 N -0.1586(6) 0.7041(3) 0.3681(2) 0.0100(8) Uani 1 1 d .
H2 H -0.3126 0.6896 0.3386 0.012 Uiso 1 1 calc R
N3 N -0.0561(6) 0.5444(3) 0.3699(3) 0.0112(8) Uani 1 1 d .
N4 N 0.3167(6) 0.9816(3) 0.3879(2) 0.0112(8) Uani 1 1 d .
N5 N -0.2320(6) 0.7593(3) 0.6573(2) 0.0105(8) Uani 1 1 d .
C1 C 0.0091(8) 0.6332(3) 0.3965(3) 0.0094(9) Uani 1 1 d .
C2 C -0.2990(8) 0.5237(4) 0.3085(3) 0.0175(10) Uani 1 1 d .
H2A H -0.2892 0.5409 0.2425 0.026 Uiso 1 1 calc R
H2B H -0.4333 0.5615 0.3300 0.026 Uiso 1 1 calc R
H2C H -0.3374 0.4549 0.3121 0.026 Uiso 1 1 calc R
C3 C 0.1162(8) 0.4627(3) 0.3885(3) 0.0132(9) Uani 1 1 d .
H3A H 0.2619 0.4803 0.4372 0.020 Uiso 1 1 calc R
H3B H 0.1754 0.4447 0.3294 0.020 Uiso 1 1 calc R
H3C H 0.0271 0.4080 0.4111 0.020 Uiso 1 1 calc R

loop_
_atom_site_aniso_label
_atom_site_aniso_U_11
_atom_site_aniso_U_22
_atom_site_aniso_U_33
_atom_site_aniso_U_23
_atom_site_aniso_U_13
_atom_site_aniso_U_12
Pb1 0.00848(9) 0.00986(10) 0.00772(9) -0.00064(6) 0.00130(6) -0.00083(6)
S1 0.0085(5) 0.0125(6) 0.0123(5) -0.0015(4) -0.0014(4) 0.0015(4)
O1 0.0143(15) 0.0144(18) 0.0212(17) 0.0058(14) 0.0073(13) 0.0046(13)
O2 0.0082(14) 0.0155(17) 0.0204(16) 0.0031(14) 0.0065(13) 0.0026(13)
O3 0.0230(16) 0.0134(17) 0.0148(16) 0.0040(14) 0.0073(14) -0.0050(14)
O4 0.0130(15) 0.0173(18) 0.0045(14) 0.0025(13) -0.0007(12) -0.0011(13)
O5 0.0118(15) 0.0213(19) 0.0128(16) -0.0011(14) -0.0077(13) 0.0008(13)
O6 0.0152(15) 0.0191(19) 0.0156(16) 0.0039(14) 0.0071(14) -0.0004(14)
N1 0.0089(16) 0.0105(19) 0.0079(17) -0.0036(15) 0.0029(14) 0.0010(15)
N2 0.0089(17) 0.0121(19) 0.0082(17) -0.0014(16) -0.0006(14) -0.0022(15)
N3 0.0088(17) 0.012(2) 0.0121(18) -0.0018(16) 0.0009(15) 0.0009(15)
N4 0.0122(18) 0.011(2) 0.0106(18) -0.0014(15) 0.0016(15) 0.0006(15)
N5 0.0118(18) 0.0107(19) 0.0089(17) -0.0015(15) 0.0021(15) 0.0010(15)
C1 0.011(2) 0.012(2) 0.0052(19) 0.0004(17) 0.0008(17) -0.0008(18)
C2 0.015(2) 0.020(3) 0.016(2) -0.007(2) -0.0008(19) -0.0047(19)
C3 0.017(2) 0.010(2) 0.013(2) 0.0002(18) 0.0022(19) 0.0009(18)

loop_
_atom_type_symbol
_atom_type_description
_atom_type_scat_dispersion_real
_atom_type_scat_dispersion_imag
_atom_type_scat_source
C C 0.0033 0.0016 'International Tables Vol C Tables 4.2.6.8 and 6.1.1.4'
H H 0.0000 0.0000 'International Tables Vol C Tables 4.2.6.8 and 6.1.1.4'
N N 0.0061 0.0033 'International Tables Vol C Tables 4.2.6.8 and 6.1.1.4'
O O 0.0106 0.0060 'International Tables Vol C Tables 4.2.6.8 and 6.1.1.4'
S S 0.1246 0.1234 'International Tables Vol C Tables 4.2.6.8 and 6.1.1.4'
Pb Pb -3.3944 10.1111 'International Tables Vol C Tables 4.2.6.8 and 6.1.1.4'

loop_
_exptl_crystal_face_index_h
_exptl_crystal_face_index_k
_exptl_crystal_face_index_l
_exptl_crystal_face_perp_dist
_exptl_oxdiff_crystal_face_indexfrac_h
_exptl_oxdiff_crystal_face_indexfrac_k
_exptl_oxdiff_crystal_face_indexfrac_l
_exptl_oxdiff_crystal_face_x
_exptl_oxdiff_crystal_face_y
_exptl_oxdiff_crystal_face_z
0 7 18 0.0267 0.1959 7.3071 18.4244 -0.7000 -0.7000 0.2000
0 4 -20 0.0444 0.3830 4.1025 -19.9532 0.2000 1.0000 -0.1000
0 18 -7 0.0328 0.0347 17.9933 -7.2508 -0.7000 0.7000 0.0000
8 -2 -2 0.1582 7.6147 -2.4071 -1.8482 0.2000 0.0000 1.0000
-8 2 2 0.1472 -7.6147 2.4071 1.8482 -0.2000 0.0000 -1.0000
0 -13 16 0.0346 0.0657 -13.0545 15.9451 0.3000 -1.0000 0.1000
0 -18 7 0.0361 -0.0347 -17.9933 7.2508 0.7000 -0.7000 0.0000
0 -12 -16 0.0299 -0.2059 -12.4481 -16.3527 0.9000 0.5000 -0.2000

loop_
_geom_angle_atom_site_label_1
_geom_angle_atom_site_label_2
_geom_angle_atom_site_label_3
_geom_angle
_geom_angle_site_symmetry_1
_geom_angle_site_symmetry_3
N1 Pb1 O1 79.11(11) . .
N1 Pb1 S1 68.14(8) . .
O1 Pb1 S1 87.61(8) . .
N1 Pb1 O4 68.16(10) . .
O1 Pb1 O4 144.08(9) . .
S1 Pb1 O4 93.42(7) . .
N1 Pb1 O2 63.40(10) . .
O1 Pb1 O2 46.80(8) . .
S1 Pb1 O2 117.17(7) . .
O4 Pb1 O2 102.89(8) . .
N1 Pb1 O4 121.69(10) . 1_655
O1 Pb1 O4 65.48(9) . 1_655
S1 Pb1 O4 65.72(6) . 1_655
O4 Pb1 O4 145.78(12) . 1_655
O2 Pb1 O4 110.68(8) . 1_655
N1 Pb1 O5 110.24(10) . .
O1 Pb1 O5 170.65(8) . .
S1 Pb1 O5 95.83(7) . .
O4 Pb1 O5 44.59(8) . .
O2 Pb1 O5 136.72(8) . .
O4 Pb1 O5 108.04(8) 1_655 .
N1 Pb1 O6 143.58(10) . 1_655
O1 Pb1 O6 107.70(9) . 1_655
S1 Pb1 O6 76.31(7) . 1_655
O4 Pb1 O6 107.41(8) . 1_655
O2 Pb1 O6 146.01(8) . 1_655
O4 Pb1 O6 43.44(8) 1_655 1_655
O5 Pb1 O6 64.95(8) . 1_655
N1 Pb1 O2 92.82(10) . 3_576
O1 Pb1 O2 100.10(9) . 3_576
S1 Pb1 O2 157.90(6) . 3_576
O4 Pb1 O2 68.21(9) . 3_576
O2 Pb1 O2 58.84(10) . 3_576
O4 Pb1 O2 136.29(8) 1_655 3_576
O5 Pb1 O2 79.87(8) . 3_576
O6 Pb1 O2 119.90(8) 1_655 3_576
N1 Pb1 O3 150.67(10) . 3_676
O1 Pb1 O3 75.99(9) . 3_676
S1 Pb1 O3 125.40(6) . 3_676
O4 Pb1 O3 129.22(9) . 3_676
O2 Pb1 O3 88.08(8) . 3_676
O4 Pb1 O3 60.03(9) 1_655 3_676
O5 Pb1 O3 94.99(8) . 3_676
O6 Pb1 O3 60.83(8) 1_655 3_676
O2 Pb1 O3 76.69(8) 3_576 3_676
C1 S1 Pb1 101.75(16) . .
N4 O1 Pb1 103.9(2) . .
N4 O2 Pb1 91.3(2) . .
N5 O4 Pb1 103.3(2) . .
N5 O5 Pb1 93.0(2) . .
N2 N1 Pb1 115.1(2) . .
N2 N1 H11 108.5 . .
Pb1 N1 H11 108.5 . .
N2 N1 H12 108.5 . .
Pb1 N1 H12 108.5 . .
H11 N1 H12 107.5 . .
C1 N2 N1 120.6(3) . .
C1 N2 H2 119.7 . .
N1 N2 H2 119.7 . .
C1 N3 C3 123.3(3) . .
C1 N3 C2 121.2(4) . .
C3 N3 C2 115.1(3) . .
O3 N4 O2 122.0(4) . .
O3 N4 O1 120.2(3) . .
O2 N4 O1 117.8(3) . .
O6 N5 O5 122.2(3) . .
O6 N5 O4 119.3(3) . .
O5 N5 O4 118.5(4) . .
N3 C1 N2 118.0(4) . .
N3 C1 S1 121.8(3) . .
N2 C1 S1 120.2(3) . .
N3 C2 H2A 109.5 . .
N3 C2 H2B 109.5 . .
H2A C2 H2B 109.5 . .
N3 C2 H2C 109.5 . .
H2A C2 H2C 109.5 . .
H2B C2 H2C 109.5 . .
N3 C3 H3A 109.5 . .
N3 C3 H3B 109.5 . .
H3A C3 H3B 109.5 . .
N3 C3 H3C 109.5 . .
H3A C3 H3C 109.5 . .
H3B C3 H3C 109.5 . .

loop_
_geom_bond_atom_site_label_1
_geom_bond_atom_site_label_2
_geom_bond_distance
_geom_bond_site_symmetry_2
Pb1 N1 2.531(3) .
Pb1 O1 2.562(3) .
Pb1 S1 2.7264(11) .
Pb1 O4 2.724(3) .
Pb1 O2 2.839(3) .
Pb1 O4 2.876(3) 1_655
Pb1 O5 2.950(3) .
Pb1 O6 2.990(3) 1_655
Pb1 O2 3.088(3) 3_576
Pb1 O3 3.100(3) 3_676
S1 C1 1.725(4) .
O1 N4 1.277(4) .
O2 N4 1.246(4) .
O3 N4 1.236(5) .
O4 N5 1.272(4) .
O5 N5 1.245(4) .
O6 N5 1.247(4) .
N1 N2 1.408(5) .
N1 H11 0.8800 .
N1 H12 0.8800 .
N2 C1 1.346(5) .
N2 H2 0.8800 .
N3 C1 1.318(5) .
N3 C3 1.457(5) .
N3 C2 1.462(5) .
C2 H2A 0.9800 .
C2 H2B 0.9800 .
C2 H2C 0.9800 .
C3 H3A 0.9800 .
C3 H3B 0.9800 .
C3 H3C 0.9800 .

loop_
_geom_hbond_atom_site_label_D
_geom_hbond_atom_site_label_H
_geom_hbond_atom_site_label_A
_geom_hbond_distance_DH
_geom_hbond_distance_HA
_geom_hbond_distance_DA
_geom_hbond_angle_DHA
_geom_hbond_site_symmetry_A
N1 H11 O1 0.88 2.14 2.995(5) 164.4 1_455
N1 H12 O6 0.88 2.35 3.050(5) 136.9 4_675
N2 H2 O5 0.88 2.18 2.806(4) 127.8 4_575

loop_
_geom_torsion_atom_site_label_1
_geom_torsion_atom_site_label_2
_geom_torsion_atom_site_label_3
_geom_torsion_atom_site_label_4
_geom_torsion
_geom_torsion_site_symmetry_1
N1 Pb1 S1 C1 -24.76(17) .
O1 Pb1 S1 C1 -103.98(16) .
O4 Pb1 S1 C1 40.06(16) .
O2 Pb1 S1 C1 -66.32(17) .
O4 Pb1 S1 C1 -168.08(17) 1_655
O5 Pb1 S1 C1 84.73(16) .
O6 Pb1 S1 C1 147.15(16) 1_655
O2 Pb1 S1 C1 7.3(2) 3_576
O3 Pb1 S1 C1 -174.90(17) 3_676
N1 Pb1 O1 N4 66.4(2) .
S1 Pb1 O1 N4 134.6(2) .
O4 Pb1 O1 N4 42.1(3) .
O2 Pb1 O1 N4 2.8(2) .
O4 Pb1 O1 N4 -161.1(3) 1_655
O6 Pb1 O1 N4 -150.6(2) 1_655
O2 Pb1 O1 N4 -24.6(2) 3_576
O3 Pb1 O1 N4 -98.0(2) 3_676
N1 Pb1 O2 N4 -103.2(2) .
O1 Pb1 O2 N4 -2.8(2) .
S1 Pb1 O2 N4 -59.7(2) .
O4 Pb1 O2 N4 -160.4(2) .
O4 Pb1 O2 N4 12.9(2) 1_655
O5 Pb1 O2 N4 165.0(2) .
O6 Pb1 O2 N4 46.9(3) 1_655
O2 Pb1 O2 N4 145.3(3) 3_576
O3 Pb1 O2 N4 69.7(2) 3_676
N1 Pb1 O4 N5 163.9(3) .
O1 Pb1 O4 N5 -170.3(2) .
S1 Pb1 O4 N5 99.1(2) .
O2 Pb1 O4 N5 -142.1(2) .
O4 Pb1 O4 N5 49.2(4) 1_655
O5 Pb1 O4 N5 4.2(2) .
O6 Pb1 O4 N5 22.3(3) 1_655
O2 Pb1 O4 N5 -93.6(2) 3_576
O3 Pb1 O4 N5 -43.9(3) 3_676
N1 Pb1 O5 N5 -24.3(3) .
S1 Pb1 O5 N5 -93.1(2) .
O4 Pb1 O5 N5 -4.2(2) .
O2 Pb1 O5 N5 47.9(3) .
O4 Pb1 O5 N5 -159.5(2) 1_655
O6 Pb1 O5 N5 -165.1(2) 1_655
O2 Pb1 O5 N5 65.0(2) 3_576
O3 Pb1 O5 N5 140.5(2) 3_676
O1 Pb1 N1 N2 125.5(3) .
S1 Pb1 N1 N2 33.7(2) .
O4 Pb1 N1 N2 -69.6(3) .
O2 Pb1 N1 N2 172.4(3) .
O4 Pb1 N1 N2 73.5(3) 1_655
O5 Pb1 N1 N2 -54.5(3) .
O6 Pb1 N1 N2 20.4(4) 1_655
O2 Pb1 N1 N2 -134.8(3) 3_576
O3 Pb1 N1 N2 157.7(2) 3_676
Pb1 N1 N2 C1 -35.9(5) .
Pb1 O2 N4 O3 -175.2(3) .
Pb1 O2 N4 O1 4.6(3) .
Pb1 O1 N4 O3 174.5(3) .
Pb1 O1 N4 O2 -5.3(4) .
Pb1 O5 N5 O6 -173.4(3) .
Pb1 O5 N5 O4 7.2(4) .
Pb1 O4 N5 O6 172.6(3) .
Pb1 O4 N5 O5 -8.0(4) .
C3 N3 C1 N2 174.2(4) .
C2 N3 C1 N2 2.3(6) .
C3 N3 C1 S1 -6.1(6) .
C2 N3 C1 S1 -178.0(3) .
N1 N2 C1 N3 -172.9(4) .
N1 N2 C1 S1 7.3(5) .
Pb1 S1 C1 N3 -159.1(3) .
Pb1 S1 C1 N2 20.6(4) .
